data_1524861
loop_
_publ_author_name
'Markiv, V.Ya.'
'Belyavina, N.N.'
'Shevchenko, I.P.'
'Kuz'menko, P.P.'

_publ_section_title
;
 Crystal structures in the ternary system Sm - Cu - Ga
;
_journal_name_full
;
Dopovidi Akademii Nauk Ukrains'koi RSR, Seriya A: Fiziko-Matematichni Ta 
Tekhnichni Nauki
;
_journal_page_first 78
_journal_page_last 81
_journal_volume 48
_journal_year 1986
_chemical_formula_sum 'Cu0.5 Ga1.5 Sm'
_chemical_name_systematic '(Cu0.25 Ga0.75)2 Sm'
_space_group_IT_number 191
_symmetry_space_group_name_Hall '-P 6 2'
_symmetry_space_group_name_H-M 'P 6/m m m'
_cell_angle_alpha 90
_cell_angle_beta 90
_cell_angle_gamma 120
_cell_formula_units_Z 1
_cell_length_a 4.386
_cell_length_b 4.386
_cell_length_c 3.755
_cell_volume 62.557
_citation_journal_id_ASTM DNUNDU
_cod_data_source_file Markiv_DNUNDU_1986_1455.cif
_cod_data_source_block Cu0.5Ga1.5Sm1
_cod_original_cell_volume 62.55728
_cod_original_formula_sum 'Cu0.5 Ga1.5 Sm1'
_cod_database_code 1524861

loop_
_symmetry_equiv_pos_as_xyz
x,y,z
x-y,x,z
-y,x-y,z
-x,-y,z
-x+y,-x,z
y,-x+y,z
-y,-x,-z
x-y,-y,-z
x,x-y,-z
y,x,-z
-x+y,y,-z
-x,-x+y,-z
-x,-y,-z
-x+y,-x,-z
y,-x+y,-z
x,y,-z
x-y,x,-z
-y,x-y,-z
y,x,z
-x+y,y,z
-x,-x+y,z
-y,-x,z
x-y,-y,z
x,x-y,z

loop_
_atom_site_label
_atom_site_type_symbol
_atom_site_fract_x
_atom_site_fract_y
_atom_site_fract_z
_atom_site_occupancy
_atom_site_U_iso_or_equiv
Cu1 Cu 0.3333 0.6667 0.5 0.25 0.0
Ga1 Ga 0.3333 0.6667 0.5 0.75 0.0
Sm1 Sm 0 0 0 1 0.0
